data_7031511
loop_
_publ_author_name
'Scheuermann, Margaret L.'
'Grice, Kyle A.'
'Ruppel, Matthew J.'
'Rosell\'o-Merino, Marta'
'Kaminsky, Werner'
'Goldberg, Karen I.'

_publ_section_title
;
 Hemilability of P(X)N-type ligands (X = O, N-H): rollover cyclometalation
 and benzene C-H activation from (P(X)N)PtMe2 complexes.
;
_journal_issue 31
_journal_name_full 'Dalton transactions (Cambridge, England : 2003)'
_journal_page_first 12018
_journal_page_last 12025
_journal_paper_doi 10.1039/c4dt01143k
_journal_volume 43
_journal_year 2014
_chemical_formula_moiety '2(C19 H30 N3 P Pt), (C H2 Cl2), 2(H2 O)'
_chemical_formula_sum 'C39 H66 Cl2 N6 O2 P2 Pt2'
_chemical_formula_weight 1174
_chemical_name_common (tBuP(N)N)PtMe(pyr)
_chemical_name_systematic
;
 (tBuP(N)N)PtMe(pyr)
;
_space_group_IT_number 15
_symmetry_cell_setting monoclinic
_symmetry_Int_Tables_number 15
_symmetry_space_group_name_Hall '-C 2yc'
_symmetry_space_group_name_H-M 'C 1 2/c 1'
_atom_sites_solution_hydrogens geom
_atom_sites_solution_primary direct
_atom_sites_solution_secondary difmap
_audit_conform_dict_location ftp://ftp.iucr.org/pub/cif_core.dic
_audit_conform_dict_name cif_core.dic
_audit_conform_dict_version 2.4
_audit_creation_date 2014-04-09T12:25:49-00:00
_audit_creation_method 'WinGX routine CIF_UPDATE'
_cell_angle_alpha 90
_cell_angle_beta 122.137(13)
_cell_angle_gamma 90
_cell_formula_units_Z 4
_cell_length_a 30.661(16)
_cell_length_b 9.818(12)
_cell_length_c 17.841(8)
_cell_measurement_reflns_used 347
_cell_measurement_temperature 130(2)
_cell_measurement_theta_max 20
_cell_measurement_theta_min 3
_cell_volume 4548(6)
_computing_cell_refinement 'HKL Scalepack (Otwinowski & Minor 1997)'
_computing_data_collection KappaCCD
_computing_data_reduction 'HKL Scalepack (Otwinowski & Minor 1997)'
_computing_molecular_graphics 'maXus, Zortep'
_computing_publication_material 'SHELXL-97 (Sheldrick, 1997)'
_computing_structure_refinement 'SHELXL-97 (Sheldrick, 2008)'
_computing_structure_solution SIR97
_diffrn_ambient_temperature 130(2)
_diffrn_measured_fraction_theta_full 0.987
_diffrn_measured_fraction_theta_max 0.986
_diffrn_measurement_device_type 'Nonius KappaCCD'
_diffrn_measurement_method '\f and \w scans'
_diffrn_radiation_monochromator graphite
_diffrn_radiation_type MoK\a
_diffrn_radiation_wavelength 0.71073
_diffrn_reflns_av_R_equivalents 0.072
_diffrn_reflns_av_unetI/netI 0.0864
_diffrn_reflns_limit_h_max 36
_diffrn_reflns_limit_h_min -36
_diffrn_reflns_limit_k_max 11
_diffrn_reflns_limit_k_min -11
_diffrn_reflns_limit_l_max 21
_diffrn_reflns_limit_l_min -21
_diffrn_reflns_number 7882
_diffrn_reflns_theta_full 25
_diffrn_reflns_theta_max 25.35
_diffrn_reflns_theta_min 2.29
_diffrn_source 'fine-focus sealed tube'
_exptl_absorpt_coefficient_mu 6.372
_exptl_absorpt_correction_T_max 0.7412
_exptl_absorpt_correction_T_min 0.31
_exptl_absorpt_correction_type multi-scan
_exptl_absorpt_process_details HKL2008
_exptl_crystal_colour 'pale brown'
_exptl_crystal_density_diffrn 1.715
_exptl_crystal_density_method 'not measured'
_exptl_crystal_description prism
_exptl_crystal_F_000 2312.3
_exptl_crystal_size_max 0.24
_exptl_crystal_size_mid 0.07
_exptl_crystal_size_min 0.05
_refine_diff_density_max 1.119
_refine_diff_density_min -1.34
_refine_diff_density_rms 0.162
_refine_ls_extinction_method none
_refine_ls_goodness_of_fit_ref 1.037
_refine_ls_hydrogen_treatment mixed
_refine_ls_matrix_type full
_refine_ls_number_parameters 281
_refine_ls_number_reflns 4116
_refine_ls_number_restraints 46
_refine_ls_restrained_S_all 1.04
_refine_ls_R_factor_all 0.0743
_refine_ls_R_factor_gt 0.0473
_refine_ls_shift/su_max 0
_refine_ls_shift/su_mean 0
_refine_ls_structure_factor_coef Fsqd
_refine_ls_weighting_details 'calc w=1/[\s^2^(Fo^2^)+(0.0346P)^2^+9.7004P] where P=(Fo^2^+2Fc^2^)/3'
_refine_ls_weighting_scheme calc
_refine_ls_wR_factor_gt 0.087
_refine_ls_wR_factor_ref 0.0942
_reflns_number_gt 3144
_reflns_number_total 4116
_reflns_threshold_expression >2\s(I)
_cod_data_source_file c4dt01143k1.cif
_cod_data_source_block mgr_2_99
_cod_depositor_comments 'Adding full bibliography for 7031508--7031511.cif.'
_cod_original_sg_symbol_H-M 'C 2/c'
_cod_database_code 7031511

loop_
_symmetry_equiv_pos_as_xyz
'x, y, z'
'-x, y, -z+1/2'
'x+1/2, y+1/2, z'
'-x+1/2, y+1/2, -z+1/2'
'-x, -y, -z'
'x, -y, z-1/2'
'-x+1/2, -y+1/2, -z'
'x+1/2, -y+1/2, z-1/2'

loop_
_atom_site_label
_atom_site_type_symbol
_atom_site_fract_x
_atom_site_fract_y
_atom_site_fract_z
_atom_site_U_iso_or_equiv
_atom_site_adp_type
_atom_site_occupancy
_atom_site_symmetry_multiplicity
_atom_site_calc_flag
_atom_site_refinement_flags
_atom_site_disorder_assembly
_atom_site_disorder_group
Pt1 Pt 0.216109(10) 0.64956(3) 0.122929(19) 0.02641(11) Uani 1 1 d . . .
Cl1 Cl 0 1.2612(6) -0.25 0.082(2) Uani 0.753(8) 2 d SPDU . 1
C20 C -0.0224(10) 1.1120(9) -0.235(2) 0.075(8) Uani 0.376(4) 1 d PDU . 1
H20A H -0.0603 1.1119 -0.277 0.09 Uiso 0.376(4) 1 d PR . 1
H20B H -0.0159 1.1119 -0.1749 0.09 Uiso 0.376(4) 1 d PR . 1
Cl2 Cl 0 0.9637(6) -0.25 0.0763(19) Uani 0.753(8) 2 d SPDU . 1
Cl3 Cl 0.0492(6) 1.223(3) -0.212(2) 0.077(9) Uani 0.124(4) 1 d PDU . 2
C21 C 0 1.110(3) -0.25 0.075(8) Uani 0.247(8) 2 d SPDU . 2
H21A H 0.0085 1.0464 -0.2024 0.09 Uiso 0.124(4) 1 d PR . 2
H21B H 0.0005 1.0562 -0.298 0.09 Uiso 0.124(4) 1 d PR . 2
Cl4 Cl -0.0606(4) 1.169(3) -0.294(2) 0.080(10) Uani 0.124(4) 1 d PDU . 2
P1 P 0.13181(7) 0.6658(2) 0.05590(13) 0.0276(5) Uani 1 1 d . . .
N1 N 0.2074(2) 0.8536(6) 0.0809(4) 0.0283(14) Uani 1 1 d . . .
N2 N 0.2968(2) 0.6503(6) 0.1918(4) 0.0235(13) Uani 1 1 d . . .
N3 N 0.1173(2) 0.8228(6) 0.0117(4) 0.0300(16) Uani 1 1 d . . .
C1 C 0.2251(3) 0.4469(9) 0.1581(6) 0.042(2) Uani 1 1 d . . .
H1C H 0.2436 0.4004 0.1345 0.051 Uiso 1 1 calc R . .
H1D H 0.1912 0.4048 0.1337 0.051 Uiso 1 1 calc R . .
H1E H 0.2448 0.439 0.2227 0.051 Uiso 1 1 calc R . .
C2 C 0.2466(3) 0.9389(8) 0.0981(5) 0.0286(18) Uani 1 1 d . . .
H2 H 0.2807 0.9046 0.1327 0.034 Uiso 1 1 calc R . .
C3 C 0.2403(3) 1.0715(9) 0.0691(5) 0.036(2) Uani 1 1 d . . .
H3 H 0.2692 1.1275 0.0842 0.044 Uiso 1 1 calc R . .
C4 C 0.1905(3) 1.1205(8) 0.0169(5) 0.036(2) Uani 1 1 d . . .
H4 H 0.1847 1.2105 -0.006 0.043 Uiso 1 1 calc R . .
C5 C 0.1494(3) 1.0383(8) -0.0017(5) 0.0310(18) Uani 1 1 d . . .
H5 H 0.1153 1.0725 -0.0367 0.037 Uiso 1 1 calc R . .
C6 C 0.1577(3) 0.9029(8) 0.0312(5) 0.0290(18) Uani 1 1 d . . .
C7 C 0.3233(3) 0.6430(9) 0.1525(6) 0.036(2) Uani 1 1 d . . .
H7 H 0.3046 0.6392 0.0897 0.043 Uiso 1 1 calc R . .
C8 C 0.3768(3) 0.6406(9) 0.1980(6) 0.039(2) Uani 1 1 d . . .
H8 H 0.394 0.6364 0.1668 0.046 Uiso 1 1 calc R . .
C9 C 0.4045(3) 0.6446(9) 0.2894(6) 0.036(2) Uani 1 1 d . . .
H9 H 0.4411 0.6432 0.3224 0.043 Uiso 1 1 calc R . .
C10 C 0.3776(3) 0.6506(8) 0.3313(5) 0.0341(19) Uani 1 1 d . . .
H10 H 0.3955 0.6531 0.3941 0.041 Uiso 1 1 calc R . .
C11 C 0.3236(3) 0.6528(7) 0.2808(5) 0.0284(17) Uani 1 1 d . . .
H11 H 0.3054 0.6563 0.3104 0.034 Uiso 1 1 calc R . .
C12 C 0.1095(3) 0.6627(8) 0.1343(5) 0.0297(18) Uani 1 1 d . . .
C13 C 0.1371(3) 0.7801(10) 0.1987(6) 0.049(2) Uani 1 1 d . . .
H13A H 0.1274 0.7816 0.2429 0.059 Uiso 1 1 calc R . .
H13B H 0.1272 0.8664 0.1661 0.059 Uiso 1 1 calc R . .
H13C H 0.1744 0.7678 0.2284 0.059 Uiso 1 1 calc R . .
C14 C 0.0514(3) 0.6794(9) 0.0887(7) 0.047(2) Uani 1 1 d . . .
H14A H 0.0424 0.6903 0.1334 0.057 Uiso 1 1 calc R . .
H14B H 0.0341 0.5986 0.0527 0.057 Uiso 1 1 calc R . .
H14C H 0.0403 0.7602 0.0506 0.057 Uiso 1 1 calc R . .
C15 C 0.1267(4) 0.5314(9) 0.1907(6) 0.047(2) Uani 1 1 d . . .
H15A H 0.117 0.5368 0.2348 0.057 Uiso 1 1 calc R . .
H15B H 0.1642 0.5217 0.2209 0.057 Uiso 1 1 calc R . .
H15C H 0.1099 0.4525 0.1523 0.057 Uiso 1 1 calc R . .
C16 C 0.0917(3) 0.5530(9) -0.0413(5) 0.0332(19) Uani 1 1 d . . .
C17 C 0.0395(3) 0.6147(9) -0.1087(5) 0.043(2) Uani 1 1 d . . .
H17A H 0.0211 0.5534 -0.1596 0.052 Uiso 1 1 calc R . .
H17B H 0.0446 0.703 -0.1285 0.052 Uiso 1 1 calc R . .
H17C H 0.0193 0.6272 -0.0813 0.052 Uiso 1 1 calc R . .
C18 C 0.0840(3) 0.4083(8) -0.0141(6) 0.041(2) Uani 1 1 d . . .
H18A H 0.0677 0.3488 -0.0661 0.049 Uiso 1 1 calc R . .
H18B H 0.0619 0.4148 0.0102 0.049 Uiso 1 1 calc R . .
H18C H 0.1175 0.3704 0.0309 0.049 Uiso 1 1 calc R . .
C19 C 0.1228(3) 0.5331(10) -0.0855(6) 0.044(2) Uani 1 1 d . . .
H19A H 0.102 0.4817 -0.1407 0.053 Uiso 1 1 calc R . .
H19B H 0.1544 0.4825 -0.0455 0.053 Uiso 1 1 calc R . .
H19C H 0.1316 0.6222 -0.0986 0.053 Uiso 1 1 calc R . .
O1 O 0.0286(2) 0.9925(7) -0.0434(5) 0.057(2) Uani 1 1 d D . .
H1A H 0.054(2) 0.948(8) -0.022(5) 0.069 Uiso 1 1 d D . .
H1B H 0.013(5) 0.975(19) -0.095(2) 0.069 Uiso 0.5 1 d PD A 1
H1O H 0.018(5) 0.98(2) -0.011(9) 0.069 Uiso 0.5 1 d PD B 2

loop_
_atom_site_aniso_label
_atom_site_aniso_U_11
_atom_site_aniso_U_22
_atom_site_aniso_U_33
_atom_site_aniso_U_23
_atom_site_aniso_U_13
_atom_site_aniso_U_12
Pt1 0.02273(16) 0.02511(18) 0.03118(17) 0.00240(16) 0.01420(12) 0.00003(15)
Cl1 0.117(5) 0.065(4) 0.076(3) 0 0.060(3) 0
C20 0.075(10) 0.073(9) 0.077(9) 0.003(5) 0.041(6) -0.002(5)
Cl2 0.051(3) 0.075(4) 0.108(4) 0 0.046(3) 0
Cl3 0.080(11) 0.077(11) 0.075(10) 0.000(7) 0.042(7) -0.003(7)
C21 0.075(10) 0.073(9) 0.077(9) 0.003(5) 0.041(6) -0.002(5)
Cl4 0.082(11) 0.083(12) 0.078(11) 0.000(7) 0.044(7) -0.002(7)
P1 0.0236(10) 0.0255(12) 0.0323(10) -0.0002(9) 0.0140(8) -0.0027(9)
N1 0.029(3) 0.018(3) 0.036(3) 0.002(3) 0.016(3) -0.002(3)
N2 0.034(3) 0.013(3) 0.028(3) -0.001(3) 0.019(3) -0.006(3)
N3 0.029(3) 0.024(4) 0.040(4) 0.004(3) 0.021(3) 0.000(3)
C1 0.036(5) 0.027(5) 0.045(5) 0.007(4) 0.009(4) 0.004(4)
C2 0.026(4) 0.034(5) 0.033(4) -0.008(4) 0.020(3) -0.004(4)
C3 0.044(5) 0.038(5) 0.037(5) -0.003(4) 0.028(4) -0.007(4)
C4 0.053(5) 0.026(5) 0.037(5) 0.002(4) 0.029(4) 0.000(4)
C5 0.035(4) 0.029(5) 0.035(4) 0.002(4) 0.023(4) 0.002(4)
C6 0.033(4) 0.023(4) 0.029(4) -0.003(3) 0.015(3) 0.003(3)
C7 0.028(4) 0.042(5) 0.038(4) -0.001(4) 0.018(4) -0.005(4)
C8 0.030(4) 0.044(5) 0.043(5) 0.004(4) 0.020(4) 0.002(4)
C9 0.022(4) 0.031(5) 0.048(5) -0.004(4) 0.014(4) -0.005(4)
C10 0.026(4) 0.024(4) 0.041(5) 0.002(4) 0.011(3) -0.002(4)
C11 0.043(4) 0.012(4) 0.033(4) -0.006(4) 0.022(4) 0.000(4)
C12 0.026(4) 0.026(4) 0.038(4) 0.002(4) 0.018(3) -0.001(3)
C13 0.054(6) 0.047(6) 0.054(6) -0.014(5) 0.034(5) -0.008(5)
C14 0.039(5) 0.047(6) 0.067(6) 0.001(5) 0.034(5) 0.001(4)
C15 0.059(6) 0.049(6) 0.042(5) -0.003(5) 0.032(5) -0.007(5)
C16 0.022(4) 0.036(5) 0.036(4) 0.005(4) 0.012(3) 0.001(4)
C17 0.048(5) 0.036(6) 0.038(5) 0.001(4) 0.017(4) -0.011(4)
C18 0.042(5) 0.030(5) 0.044(5) -0.001(4) 0.018(4) -0.003(4)
C19 0.050(5) 0.049(6) 0.036(5) -0.004(4) 0.025(4) -0.006(5)
O1 0.034(4) 0.051(4) 0.077(5) 0.006(4) 0.023(3) 0.017(3)

loop_
_atom_type_symbol
_atom_type_description
_atom_type_scat_dispersion_real
_atom_type_scat_dispersion_imag
_atom_type_scat_source
C C 0.0033 0.0016 'International Tables Vol C Tables 4.2.6.8 and 6.1.1.4'
H H 0 0 'International Tables Vol C Tables 4.2.6.8 and 6.1.1.4'
N N 0.0061 0.0033 'International Tables Vol C Tables 4.2.6.8 and 6.1.1.4'
P P 0.1023 0.0942 'International Tables Vol C Tables 4.2.6.8 and 6.1.1.4'
Pt Pt -1.7033 8.3905 'International Tables Vol C Tables 4.2.6.8 and 6.1.1.4'
Cl Cl 0.1484 0.1585 'International Tables Vol C Tables 4.2.6.8 and 6.1.1.4'
O O 0.0106 0.006 'International Tables Vol C Tables 4.2.6.8 and 6.1.1.4'

loop_
_geom_angle_atom_site_label_1
_geom_angle_atom_site_label_2
_geom_angle_atom_site_label_3
_geom_angle
_geom_angle_site_symmetry_1
_geom_angle_site_symmetry_3
C1 Pt1 N2 84.2(3) . .
C1 Pt1 N1 176.7(3) . .
N2 Pt1 N1 95.3(2) . .
C1 Pt1 P1 99.4(2) . .
N2 Pt1 P1 175.10(17) . .
N1 Pt1 P1 81.22(16) . .
C20 Cl1 C20 60.5(10) 2_554 .
Cl2 C20 Cl1 119.4(9) . .
Cl2 C20 C20 59.6(5) . 2_554
Cl1 C20 C20 59.8(5) . 2_554
Cl2 C20 H20A 107.2 . .
Cl1 C20 H20A 107.2 . .
C20 C20 H20A 125.8 2_554 .
Cl2 C20 H20B 107.8 . .
Cl1 C20 H20B 107.8 . .
C20 C20 H20B 127.2 2_554 .
H20A C20 H20B 107 . .
Cl1 C20 H21A 107.6 . .
C20 C20 H21A 62 2_554 .
H20A C20 H21A 141.4 . .
H20B C20 H21A 77.6 . .
C20 Cl2 C20 60.8(10) 2_554 .
C20 Cl2 H21A 62.2 2_554 .
C20 Cl2 H21B 68.6 . .
H21A Cl2 H21B 84.8 . .
Cl4 Cl3 C21 78.8(14) 2_554 .
Cl4 C21 Cl4 140.1(18) 2_554 .
Cl4 C21 Cl3 119.3(9) . .
Cl4 C21 Cl3 119.3(9) 2_554 2_554
Cl3 C21 Cl3 98.5(17) . 2_554
Cl4 C21 H21A 95.6 2_554 .
Cl4 C21 H21A 109.9 . .
Cl3 C21 H21A 107.7 . .
Cl3 C21 H21A 122.3 2_554 .
Cl4 C21 H21B 93.3 2_554 .
Cl4 C21 H21B 107.3 . .
Cl3 C21 H21B 105.3 . .
Cl3 C21 H21B 114.6 2_554 .
H21A C21 H21B 106.6 . .
Cl3 Cl4 C21 80.3(15) 2_554 .
Cl3 Cl4 H20A 145.3 2_554 .
C21 Cl4 H20A 75.1 . .
N3 P1 C12 104.9(3) . .
N3 P1 C16 103.3(3) . .
C12 P1 C16 111.5(4) . .
N3 P1 Pt1 105.2(2) . .
C12 P1 Pt1 112.7(2) . .
C16 P1 Pt1 117.7(3) . .
C2 N1 C6 118.1(6) . .
C2 N1 Pt1 125.1(5) . .
C6 N1 Pt1 116.8(5) . .
C7 N2 C11 117.6(7) . .
C7 N2 Pt1 123.6(5) . .
C11 N2 Pt1 118.8(5) . .
C6 N3 P1 115.9(5) . .
Pt1 C1 H1C 109.5 . .
Pt1 C1 H1D 109.5 . .
H1C C1 H1D 109.5 . .
Pt1 C1 H1E 109.5 . .
H1C C1 H1E 109.5 . .
H1D C1 H1E 109.5 . .
N1 C2 C3 124.6(7) . .
N1 C2 H2 117.7 . .
C3 C2 H2 117.7 . .
C2 C3 C4 117.7(7) . .
C2 C3 H3 121.2 . .
C4 C3 H3 121.2 . .
C5 C4 C3 119.9(8) . .
C5 C4 H4 120.1 . .
C3 C4 H4 120.1 . .
C4 C5 C6 120.5(7) . .
C4 C5 H5 119.8 . .
C6 C5 H5 119.8 . .
N3 C6 N1 120.7(7) . .
N3 C6 C5 120.0(7) . .
N1 C6 C5 119.3(7) . .
N2 C7 C8 123.8(8) . .
N2 C7 H7 118.1 . .
C8 C7 H7 118.1 . .
C9 C8 C7 118.9(8) . .
C9 C8 H8 120.6 . .
C7 C8 H8 120.6 . .
C10 C9 C8 118.1(7) . .
C10 C9 H9 120.9 . .
C8 C9 H9 120.9 . .
C9 C10 C11 119.7(8) . .
C9 C10 H10 120.2 . .
C11 C10 H10 120.2 . .
N2 C11 C10 122.0(8) . .
N2 C11 H11 119 . .
C10 C11 H11 119 . .
C14 C12 C13 110.1(7) . .
C14 C12 C15 109.6(7) . .
C13 C12 C15 106.2(7) . .
C14 C12 P1 113.0(6) . .
C13 C12 P1 106.0(6) . .
C15 C12 P1 111.7(6) . .
C12 C13 H13A 109.5 . .
C12 C13 H13B 109.5 . .
H13A C13 H13B 109.5 . .
C12 C13 H13C 109.5 . .
H13A C13 H13C 109.5 . .
H13B C13 H13C 109.5 . .
C12 C14 H14A 109.5 . .
C12 C14 H14B 109.5 . .
H14A C14 H14B 109.5 . .
C12 C14 H14C 109.5 . .
H14A C14 H14C 109.5 . .
H14B C14 H14C 109.5 . .
C12 C15 H15A 109.5 . .
C12 C15 H15B 109.5 . .
H15A C15 H15B 109.5 . .
C12 C15 H15C 109.5 . .
H15A C15 H15C 109.5 . .
H15B C15 H15C 109.5 . .
C17 C16 C19 108.8(7) . .
C17 C16 C18 109.7(6) . .
C19 C16 C18 106.4(7) . .
C17 C16 P1 113.2(6) . .
C19 C16 P1 105.8(5) . .
C18 C16 P1 112.7(5) . .
C16 C17 H17A 109.5 . .
C16 C17 H17B 109.5 . .
H17A C17 H17B 109.5 . .
C16 C17 H17C 109.5 . .
H17A C17 H17C 109.5 . .
H17B C17 H17C 109.5 . .
C16 C18 H18A 109.5 . .
C16 C18 H18B 109.5 . .
H18A C18 H18B 109.5 . .
C16 C18 H18C 109.5 . .
H18A C18 H18C 109.5 . .
H18B C18 H18C 109.5 . .
C16 C19 H19A 109.5 . .
C16 C19 H19B 109.5 . .
H19A C19 H19B 109.5 . .
C16 C19 H19C 109.5 . .
H19A C19 H19C 109.5 . .
H19B C19 H19C 109.5 . .
H1A O1 H1B 104.9(9) . .
H1A O1 H1O 105.0(9) . .
H1B O1 H1O 126(10) . .

loop_
_geom_bond_atom_site_label_1
_geom_bond_atom_site_label_2
_geom_bond_distance
_geom_bond_site_symmetry_2
Pt1 C1 2.061(9) .
Pt1 N2 2.097(6) .
Pt1 N1 2.106(7) .
Pt1 P1 2.202(2) .
Cl1 C20 1.696(10) 2_554
Cl1 C20 1.696(10) .
C20 Cl2 1.688(10) .
C20 H20A 0.99 .
C20 H20B 0.99 .
Cl2 C20 1.688(10) 2_554
Cl3 Cl4 0.61(4) 2_554
Cl3 C21 1.696(10) .
C21 Cl4 1.688(10) 2_554
C21 Cl4 1.688(10) .
C21 Cl3 1.696(10) 2_554
C21 H21A 0.9712 .
C21 H21B 1.0151 .
Cl4 Cl3 0.61(4) 2_554
P1 N3 1.680(7) .
P1 C12 1.855(8) .
P1 C16 1.864(8) .
N1 C2 1.360(9) .
N1 C6 1.378(9) .
N2 C7 1.326(10) .
N2 C11 1.346(9) .
N3 C6 1.348(10) .
C1 H1C 0.98 .
C1 H1D 0.98 .
C1 H1E 0.98 .
C2 C3 1.377(12) .
C2 H2 0.95 .
C3 C4 1.385(11) .
C3 H3 0.95 .
C4 C5 1.381(11) .
C4 H4 0.95 .
C5 C6 1.420(11) .
C5 H5 0.95 .
C7 C8 1.391(11) .
C7 H7 0.95 .
C8 C9 1.381(11) .
C8 H8 0.95 .
C9 C10 1.379(12) .
C9 H9 0.95 .
C10 C11 1.401(10) .
C10 H10 0.95 .
C11 H11 0.95 .
C12 C14 1.524(10) .
C12 C13 1.527(11) .
C12 C15 1.545(12) .
C13 H13A 0.98 .
C13 H13B 0.98 .
C13 H13C 0.98 .
C14 H14A 0.98 .
C14 H14B 0.98 .
C14 H14C 0.98 .
C15 H15A 0.98 .
C15 H15B 0.98 .
C15 H15C 0.98 .
C16 C17 1.526(10) .
C16 C19 1.538(12) .
C16 C18 1.560(12) .
C17 H17A 0.98 .
C17 H17B 0.98 .
C17 H17C 0.98 .
C18 H18A 0.98 .
C18 H18B 0.98 .
C18 H18C 0.98 .
C19 H19A 0.98 .
C19 H19B 0.98 .
C19 H19C 0.98 .
O1 H1A 0.801(5) .
O1 H1B 0.801(5) .
O1 H1O 0.800(5) .
